data_7109408
loop_
_publ_author_name
'Tomoya Ishizuka'
'Yuta Saegusa'
'Yoshihito Shiota'
'Kazuhisa Ohtake'
'Kazunari Yoshizaw'
'Takahiko Kojima'

_publ_section_title
;
 Multiply-fused porphyrins-effects of extended pi-conjugation on the
 optical and electrochemical properties
;
_journal_name_full Chem.Commun.
_journal_page_first 5939
_journal_paper_doi 10.1039/c3cc42831a
_journal_volume 49
_journal_year 2013
_chemical_formula_sum 'C48 H34 N4 O Zn'
_chemical_formula_weight 748.16
_chemical_name_systematic
;
?
;
_space_group_IT_number 2
_symmetry_cell_setting triclinic
_symmetry_space_group_name_Hall '-P 1'
_symmetry_space_group_name_H-M 'P -1'
_atom_sites_solution_hydrogens geom
_atom_sites_solution_primary direct
_atom_sites_solution_secondary difmap
_audit_creation_method SHELXL-97
_cell_angle_alpha 92.598(4)
_cell_angle_beta 108.215(4)
_cell_angle_gamma 99.610(4)
_cell_formula_units_Z 2
_cell_length_a 10.995(3)
_cell_length_b 13.281(4)
_cell_length_c 13.404(4)
_cell_measurement_temperature 120(2)
_cell_volume 1823.2(9)
_computing_structure_refinement 'SHELXL-97 (Sheldrick, 1997)'
_computing_structure_solution 'SHELXS-97 (Sheldrick, 1990)'
_diffrn_ambient_temperature 120(2)
_diffrn_measured_fraction_theta_full 0.911
_diffrn_measured_fraction_theta_max 0.911
_diffrn_radiation_monochromator graphite
_diffrn_radiation_source 'fine-focus sealed tube'
_diffrn_radiation_type MoK\a
_diffrn_radiation_wavelength 0.71073
_diffrn_reflns_av_R_equivalents 0.0243
_diffrn_reflns_av_sigmaI/netI 0.0680
_diffrn_reflns_limit_h_max 9
_diffrn_reflns_limit_h_min -13
_diffrn_reflns_limit_k_max 17
_diffrn_reflns_limit_k_min -16
_diffrn_reflns_limit_l_max 17
_diffrn_reflns_limit_l_min -15
_diffrn_reflns_number 9815
_diffrn_reflns_theta_full 27.49
_diffrn_reflns_theta_max 27.49
_diffrn_reflns_theta_min 1.56
_exptl_absorpt_coefficient_mu 0.718
_exptl_absorpt_correction_T_max 0.9788
_exptl_absorpt_correction_T_min 0.8938
_exptl_crystal_density_diffrn 1.363
_exptl_crystal_density_method 'not measured'
_exptl_crystal_F_000 776
_exptl_crystal_size_max 0.16
_exptl_crystal_size_mid 0.08
_exptl_crystal_size_min 0.03
_refine_diff_density_max 1.158
_refine_diff_density_min -0.879
_refine_diff_density_rms 0.097
_refine_ls_extinction_method none
_refine_ls_goodness_of_fit_ref 1.072
_refine_ls_hydrogen_treatment constr
_refine_ls_matrix_type full
_refine_ls_number_parameters 487
_refine_ls_number_reflns 7626
_refine_ls_number_restraints 0
_refine_ls_restrained_S_all 1.072
_refine_ls_R_factor_all 0.1191
_refine_ls_R_factor_gt 0.0825
_refine_ls_shift/su_max 0.033
_refine_ls_shift/su_mean 0.002
_refine_ls_structure_factor_coef Fsqd
_refine_ls_weighting_details 'calc w=1/[\s^2^(Fo^2^)+(0.0750P)^2^+7.8885P] where P=(Fo^2^+2Fc^2^)/3'
_refine_ls_weighting_scheme calc
_refine_ls_wR_factor_gt 0.2095
_refine_ls_wR_factor_ref 0.2244
_reflns_number_gt 5430
_reflns_number_total 7626
_reflns_threshold_expression >2sigma(I)
_cod_data_source_file c3cc42831a.txt
_cod_data_source_block gusa9_2
_cod_original_cell_volume 1823.3(9)
_cod_database_code 7109408

loop_
_symmetry_equiv_pos_as_xyz
'x, y, z'
'-x, -y, -z'

loop_
_atom_site_label
_atom_site_type_symbol
_atom_site_fract_x
_atom_site_fract_y
_atom_site_fract_z
_atom_site_U_iso_or_equiv
_atom_site_adp_type
_atom_site_occupancy
_atom_site_symmetry_multiplicity
_atom_site_calc_flag
_atom_site_refinement_flags
Zn1 Zn 0.26310(6) 0.37088(5) 0.29521(5) 0.0325(2) Uani 1 1 d .
O1 O 0.0524(4) 0.3520(3) 0.2721(4) 0.0464(11) Uani 1 1 d .
N1 N 0.3098(5) 0.5308(4) 0.3402(4) 0.0369(11) Uani 1 1 d .
N2 N 0.3192(5) 0.3443(4) 0.4473(4) 0.0388(11) Uani 1 1 d .
N3 N 0.2556(4) 0.2153(4) 0.2615(3) 0.0326(10) Uani 1 1 d .
N4 N 0.2471(4) 0.3967(3) 0.1468(3) 0.0324(10) Uani 1 1 d .
C1 C 0.2963(6) 0.6035(4) 0.2720(5) 0.0364(13) Uani 1 1 d .
C2 C 0.3156(7) 0.7037(5) 0.3282(5) 0.0457(15) Uani 1 1 d .
H1 H 0.3094 0.7670 0.2985 0.055 Uiso 1 1 calc R
C3 C 0.3442(6) 0.6888(5) 0.4311(5) 0.0442(15) Uani 1 1 d .
H2 H 0.3629 0.7403 0.4882 0.053 Uiso 1 1 calc R
C4 C 0.3413(6) 0.5827(5) 0.4389(4) 0.0389(13) Uani 1 1 d .
C5 C 0.3591(5) 0.5278(4) 0.5284(4) 0.0370(13) Uani 1 1 d .
C6 C 0.3451(6) 0.4217(4) 0.5251(4) 0.0363(12) Uani 1 1 d .
C7 C 0.3583(6) 0.3837(5) 0.6250(5) 0.0391(13) Uani 1 1 d .
C8 C 0.3374(6) 0.2791(5) 0.6088(4) 0.0409(14) Uani 1 1 d .
C9 C 0.3147(6) 0.2554(5) 0.4949(4) 0.0357(12) Uani 1 1 d .
C10 C 0.2917(5) 0.1595(4) 0.4394(4) 0.0335(12) Uani 1 1 d .
C11 C 0.2710(5) 0.1419(4) 0.3293(4) 0.0329(12) Uani 1 1 d .
C12 C 0.2681(5) 0.0457(4) 0.2742(4) 0.0351(12) Uani 1 1 d .
H3 H 0.2762 -0.0175 0.3038 0.042 Uiso 1 1 calc R
C13 C 0.2519(5) 0.0619(4) 0.1727(4) 0.0347(12) Uani 1 1 d .
H4 H 0.2476 0.0126 0.1174 0.042 Uiso 1 1 calc R
C14 C 0.2424(5) 0.1678(4) 0.1641(4) 0.0308(11) Uani 1 1 d .
C15 C 0.2263(5) 0.2182(4) 0.0715(4) 0.0293(11) Uani 1 1 d .
C16 C 0.2279(5) 0.3229(4) 0.0647(4) 0.0332(12) Uani 1 1 d .
C17 C 0.2142(5) 0.3715(4) -0.0313(4) 0.0354(12) Uani 1 1 d .
H5 H 0.2002 0.3383 -0.0993 0.042 Uiso 1 1 calc R
C18 C 0.2248(6) 0.4725(4) -0.0064(4) 0.0370(13) Uani 1 1 d .
H6 H 0.2191 0.5238 -0.0539 0.044 Uiso 1 1 calc R
C19 C 0.2466(5) 0.4891(4) 0.1059(4) 0.0331(12) Uani 1 1 d .
C20 C 0.2659(5) 0.5853(4) 0.1614(4) 0.0340(12) Uani 1 1 d .
C21 C 0.3901(5) 0.5650(4) 0.6420(4) 0.0355(12) Uani 1 1 d .
C22 C 0.3873(6) 0.4770(5) 0.6999(5) 0.0421(14) Uani 1 1 d .
C23 C 0.4106(6) 0.4886(5) 0.8075(5) 0.0462(15) Uani 1 1 d .
H7 H 0.4091 0.4302 0.8457 0.055 Uiso 1 1 calc R
C24 C 0.4364(6) 0.5867(6) 0.8591(5) 0.0518(17) Uani 1 1 d .
H8 H 0.4509 0.5953 0.9329 0.062 Uiso 1 1 calc R
C25 C 0.4411(6) 0.6722(5) 0.8036(5) 0.0451(15) Uani 1 1 d .
H9 H 0.4578 0.7389 0.8397 0.054 Uiso 1 1 calc R
C26 C 0.4214(6) 0.6613(5) 0.6949(5) 0.0439(14) Uani 1 1 d .
H10 H 0.4297 0.7203 0.6582 0.053 Uiso 1 1 calc R
C27 C 0.2860(6) 0.0658(5) 0.4984(4) 0.0381(13) Uani 1 1 d .
C28 C 0.1707(6) -0.0057(5) 0.4726(5) 0.0433(14) Uani 1 1 d .
H11 H 0.0959 0.0056 0.4186 0.052 Uiso 1 1 calc R
C29 C 0.1630(7) -0.0935(5) 0.5246(5) 0.0475(15) Uani 1 1 d .
H12 H 0.0836 -0.1422 0.5056 0.057 Uiso 1 1 calc R
C30 C 0.2710(7) -0.1099(5) 0.6040(5) 0.0472(15) Uani 1 1 d .
H13 H 0.2660 -0.1698 0.6397 0.057 Uiso 1 1 calc R
C31 C 0.3863(7) -0.0387(6) 0.6314(5) 0.0523(17) Uani 1 1 d .
H14 H 0.4600 -0.0491 0.6872 0.063 Uiso 1 1 calc R
C32 C 0.3946(6) 0.0475(5) 0.5777(5) 0.0451(15) Uani 1 1 d .
H15 H 0.4751 0.0947 0.5952 0.054 Uiso 1 1 calc R
C33 C 0.2062(5) 0.1532(4) -0.0292(4) 0.0307(11) Uani 1 1 d .
C34 C 0.3036(6) 0.1582(5) -0.0729(4) 0.0379(13) Uani 1 1 d .
H16 H 0.3852 0.2023 -0.0383 0.046 Uiso 1 1 calc R
C35 C 0.2858(6) 0.1003(5) -0.1665(5) 0.0429(14) Uani 1 1 d .
H17 H 0.3549 0.1047 -0.1954 0.051 Uiso 1 1 calc R
C36 C 0.1688(6) 0.0369(5) -0.2174(5) 0.0436(14) Uani 1 1 d .
H18 H 0.1555 -0.0012 -0.2829 0.052 Uiso 1 1 calc R
C37 C 0.0711(6) 0.0285(5) -0.1740(5) 0.0490(16) Uani 1 1 d .
H19 H -0.0094 -0.0173 -0.2078 0.059 Uiso 1 1 calc R
C38 C 0.0899(6) 0.0871(5) -0.0799(5) 0.0456(15) Uani 1 1 d .
H20 H 0.0215 0.0815 -0.0501 0.055 Uiso 1 1 calc R
C39 C 0.2552(6) 0.6760(4) 0.0993(4) 0.0350(12) Uani 1 1 d .
C40 C 0.3652(6) 0.7515(5) 0.1097(5) 0.0452(15) Uani 1 1 d .
H21 H 0.4471 0.7463 0.1587 0.054 Uiso 1 1 calc R
C41 C 0.3560(7) 0.8331(5) 0.0498(6) 0.0500(16) Uani 1 1 d .
H22 H 0.4312 0.8840 0.0581 0.060 Uiso 1 1 calc R
C42 C 0.2383(7) 0.8410(5) -0.0219(5) 0.0468(15) Uani 1 1 d .
H23 H 0.2326 0.8967 -0.0642 0.056 Uiso 1 1 calc R
C43 C 0.1286(7) 0.7683(5) -0.0326(5) 0.0476(15) Uani 1 1 d .
H24 H 0.0469 0.7750 -0.0809 0.057 Uiso 1 1 calc R
C44 C 0.1367(6) 0.6856(5) 0.0268(5) 0.0433(14) Uani 1 1 d .
H25 H 0.0609 0.6352 0.0179 0.052 Uiso 1 1 calc R
C45 C -0.0088(7) 0.2864(6) 0.3309(6) 0.0556(18) Uani 1 1 d .
H26 H 0.0475 0.2385 0.3651 0.067 Uiso 1 1 calc R
H27 H -0.0935 0.2461 0.2846 0.067 Uiso 1 1 calc R
C46 C -0.0283(8) 0.3578(7) 0.4118(7) 0.068(2) Uani 1 1 d .
H28 H 0.0434 0.3646 0.4798 0.082 Uiso 1 1 calc R
H29 H -0.1124 0.3336 0.4237 0.082 Uiso 1 1 calc R
C47 C -0.0278(9) 0.4618(7) 0.3618(8) 0.082(3) Uani 1 1 d .
H30 H -0.1102 0.4864 0.3539 0.098 Uiso 1 1 calc R
H31 H 0.0462 0.5151 0.4057 0.098 Uiso 1 1 calc R
C48 C -0.0140(8) 0.4370(6) 0.2562(6) 0.065(2) Uani 1 1 d .
H32 H -0.1004 0.4176 0.2008 0.078 Uiso 1 1 calc R
H33 H 0.0381 0.4960 0.2362 0.078 Uiso 1 1 calc R

loop_
_atom_site_aniso_label
_atom_site_aniso_U_11
_atom_site_aniso_U_22
_atom_site_aniso_U_33
_atom_site_aniso_U_23
_atom_site_aniso_U_13
_atom_site_aniso_U_12
Zn1 0.0380(4) 0.0339(4) 0.0267(3) -0.0005(2) 0.0144(3) 0.0031(3)
O1 0.046(2) 0.048(3) 0.057(3) 0.019(2) 0.030(2) 0.014(2)
N1 0.037(3) 0.040(3) 0.033(2) -0.006(2) 0.014(2) 0.005(2)
N2 0.040(3) 0.040(3) 0.032(2) -0.005(2) 0.011(2) 0.002(2)
N3 0.034(2) 0.038(3) 0.026(2) -0.0007(19) 0.0143(19) -0.0013(19)
N4 0.039(3) 0.031(2) 0.030(2) 0.0012(19) 0.016(2) 0.0050(19)
C1 0.039(3) 0.033(3) 0.041(3) 0.001(2) 0.022(3) 0.001(2)
C2 0.066(4) 0.030(3) 0.046(3) 0.001(3) 0.028(3) 0.003(3)
C3 0.062(4) 0.030(3) 0.043(3) -0.002(3) 0.024(3) 0.003(3)
C4 0.039(3) 0.047(4) 0.033(3) 0.000(3) 0.016(2) 0.006(3)
C5 0.035(3) 0.039(3) 0.037(3) -0.001(2) 0.014(2) 0.002(2)
C6 0.040(3) 0.035(3) 0.033(3) -0.001(2) 0.014(2) 0.003(2)
C7 0.039(3) 0.046(4) 0.036(3) 0.004(3) 0.019(3) 0.009(3)
C8 0.050(4) 0.046(4) 0.029(3) 0.000(2) 0.015(3) 0.010(3)
C9 0.040(3) 0.041(3) 0.027(3) 0.001(2) 0.014(2) 0.006(2)
C10 0.035(3) 0.038(3) 0.029(3) 0.007(2) 0.013(2) 0.006(2)
C11 0.031(3) 0.036(3) 0.033(3) -0.002(2) 0.013(2) 0.003(2)
C12 0.039(3) 0.033(3) 0.032(3) 0.005(2) 0.013(2) 0.004(2)
C13 0.037(3) 0.034(3) 0.033(3) -0.001(2) 0.013(2) 0.005(2)
C14 0.038(3) 0.027(3) 0.028(3) -0.001(2) 0.015(2) 0.002(2)
C15 0.031(3) 0.033(3) 0.025(2) -0.001(2) 0.013(2) 0.002(2)
C16 0.033(3) 0.038(3) 0.028(3) -0.001(2) 0.013(2) 0.000(2)
C17 0.039(3) 0.038(3) 0.029(3) -0.001(2) 0.014(2) 0.002(2)
C18 0.044(3) 0.036(3) 0.034(3) 0.005(2) 0.016(3) 0.008(2)
C19 0.032(3) 0.034(3) 0.036(3) 0.001(2) 0.017(2) 0.003(2)
C20 0.032(3) 0.037(3) 0.034(3) -0.001(2) 0.014(2) 0.003(2)
C21 0.034(3) 0.037(3) 0.034(3) -0.007(2) 0.014(2) 0.002(2)
C22 0.042(3) 0.046(4) 0.039(3) 0.001(3) 0.018(3) 0.004(3)
C23 0.052(4) 0.052(4) 0.037(3) 0.000(3) 0.019(3) 0.007(3)
C24 0.050(4) 0.069(5) 0.031(3) -0.014(3) 0.013(3) 0.003(3)
C25 0.044(3) 0.049(4) 0.038(3) -0.008(3) 0.010(3) 0.006(3)
C26 0.047(4) 0.042(4) 0.046(3) 0.000(3) 0.018(3) 0.011(3)
C27 0.051(4) 0.041(3) 0.029(3) 0.005(2) 0.020(3) 0.011(3)
C28 0.052(4) 0.044(4) 0.035(3) 0.006(3) 0.016(3) 0.008(3)
C29 0.051(4) 0.048(4) 0.046(4) 0.009(3) 0.022(3) 0.004(3)
C30 0.067(4) 0.041(4) 0.047(4) 0.011(3) 0.032(3) 0.017(3)
C31 0.055(4) 0.065(5) 0.046(4) 0.017(3) 0.022(3) 0.024(3)
C32 0.044(3) 0.057(4) 0.037(3) 0.011(3) 0.016(3) 0.007(3)
C33 0.035(3) 0.032(3) 0.024(2) 0.000(2) 0.011(2) 0.003(2)
C34 0.037(3) 0.041(3) 0.032(3) -0.002(2) 0.011(2) 0.000(2)
C35 0.046(3) 0.053(4) 0.034(3) 0.003(3) 0.018(3) 0.010(3)
C36 0.045(3) 0.052(4) 0.032(3) -0.006(3) 0.013(3) 0.008(3)
C37 0.045(4) 0.053(4) 0.042(3) -0.014(3) 0.008(3) 0.009(3)
C38 0.044(3) 0.051(4) 0.042(3) -0.005(3) 0.018(3) 0.004(3)
C39 0.043(3) 0.029(3) 0.035(3) 0.000(2) 0.017(2) 0.006(2)
C40 0.037(3) 0.046(4) 0.050(4) 0.003(3) 0.012(3) 0.006(3)
C41 0.052(4) 0.035(3) 0.063(4) 0.008(3) 0.021(3) 0.004(3)
C42 0.063(4) 0.037(3) 0.045(3) 0.008(3) 0.019(3) 0.019(3)
C43 0.051(4) 0.044(4) 0.050(4) 0.002(3) 0.012(3) 0.024(3)
C44 0.040(3) 0.039(3) 0.050(4) -0.006(3) 0.015(3) 0.007(3)
C45 0.063(4) 0.053(4) 0.060(4) 0.015(3) 0.032(4) 0.011(3)
C46 0.067(5) 0.072(5) 0.069(5) 0.005(4) 0.032(4) 0.004(4)
C47 0.074(6) 0.068(6) 0.116(8) -0.001(5) 0.049(6) 0.017(4)
C48 0.060(5) 0.069(5) 0.066(5) 0.013(4) 0.021(4) 0.015(4)

loop_
_atom_type_symbol
_atom_type_description
_atom_type_scat_dispersion_real
_atom_type_scat_dispersion_imag
_atom_type_scat_source
C C 0.0033 0.0016 'International Tables Vol C Tables 4.2.6.8 and 6.1.1.4'
H H 0.0000 0.0000 'International Tables Vol C Tables 4.2.6.8 and 6.1.1.4'
N N 0.0061 0.0033 'International Tables Vol C Tables 4.2.6.8 and 6.1.1.4'
O O 0.0106 0.0060 'International Tables Vol C Tables 4.2.6.8 and 6.1.1.4'
Zn Zn 0.2839 1.4301 'International Tables Vol C Tables 4.2.6.8 and 6.1.1.4'

loop_
_geom_angle_atom_site_label_1
_geom_angle_atom_site_label_2
_geom_angle_atom_site_label_3
_geom_angle
N4 Zn1 N2 167.65(19)
N4 Zn1 N3 91.45(18)
N2 Zn1 N3 86.04(19)
N4 Zn1 N1 89.95(18)
N2 Zn1 N1 90.28(19)
N3 Zn1 N1 169.01(18)
N4 Zn1 O1 95.38(17)
N2 Zn1 O1 96.85(18)
N3 Zn1 O1 94.02(17)
N1 Zn1 O1 96.69(17)
C45 O1 C48 105.7(5)
C45 O1 Zn1 122.1(4)
C48 O1 Zn1 121.8(4)
C1 N1 C4 105.6(5)
C1 N1 Zn1 124.7(4)
C4 N1 Zn1 129.1(4)
C6 N2 C9 106.0(5)
C6 N2 Zn1 120.7(4)
C9 N2 Zn1 132.0(4)
C11 N3 C14 106.3(4)
C11 N3 Zn1 128.2(3)
C14 N3 Zn1 125.4(4)
C19 N4 C16 107.2(4)
C19 N4 Zn1 126.8(4)
C16 N4 Zn1 125.9(4)
N1 C1 C20 125.5(5)
N1 C1 C2 110.4(5)
C20 C1 C2 124.2(5)
C3 C2 C1 106.0(5)
C2 C3 C4 107.7(5)
N1 C4 C5 119.8(6)
N1 C4 C3 110.4(5)
C5 C4 C3 129.7(5)
C6 C5 C4 124.4(5)
C6 C5 C21 105.2(5)
C4 C5 C21 130.3(5)
N2 C6 C5 134.5(5)
N2 C6 C7 111.6(5)
C5 C6 C7 113.9(5)
C8 C7 C6 107.3(5)
C8 C7 C22 148.2(6)
C6 C7 C22 104.6(5)
C7 C8 C9 105.2(5)
N2 C9 C10 122.3(5)
N2 C9 C8 109.9(5)
C10 C9 C8 127.7(5)
C9 C10 C11 124.9(5)
C9 C10 C27 118.5(5)
C11 C10 C27 116.6(5)
N3 C11 C10 124.6(5)
N3 C11 C12 110.0(5)
C10 C11 C12 125.4(5)
C13 C12 C11 107.2(5)
C12 C13 C14 106.8(5)
N3 C14 C15 124.2(5)
N3 C14 C13 109.7(5)
C15 C14 C13 126.0(5)
C16 C15 C14 126.2(5)
C16 C15 C33 116.8(5)
C14 C15 C33 117.1(5)
N4 C16 C15 126.7(5)
N4 C16 C17 109.1(5)
C15 C16 C17 124.2(5)
C18 C17 C16 107.1(5)
C17 C18 C19 107.8(5)
N4 C19 C20 126.9(5)
N4 C19 C18 108.8(5)
C20 C19 C18 124.3(5)
C19 C20 C1 124.9(5)
C19 C20 C39 117.6(5)
C1 C20 C39 117.5(5)
C26 C21 C22 119.5(5)
C26 C21 C5 132.5(6)
C22 C21 C5 107.9(5)
C23 C22 C21 120.5(6)
C23 C22 C7 131.2(6)
C21 C22 C7 108.3(5)
C22 C23 C24 119.2(6)
C25 C24 C23 120.4(6)
C24 C25 C26 120.7(6)
C21 C26 C25 119.5(6)
C28 C27 C32 118.5(6)
C28 C27 C10 119.7(5)
C32 C27 C10 121.8(5)
C27 C28 C29 121.0(6)
C30 C29 C28 119.8(6)
C29 C30 C31 119.8(6)
C30 C31 C32 120.2(6)
C31 C32 C27 120.6(6)
C34 C33 C38 118.2(5)
C34 C33 C15 120.6(5)
C38 C33 C15 121.3(5)
C33 C34 C35 121.3(5)
C36 C35 C34 120.0(6)
C37 C36 C35 119.8(6)
C36 C37 C38 119.7(6)
C33 C38 C37 121.0(6)
C44 C39 C40 118.3(6)
C44 C39 C20 120.8(5)
C40 C39 C20 120.9(5)
C41 C40 C39 120.8(6)
C40 C41 C42 120.1(6)
C41 C42 C43 120.0(6)
C42 C43 C44 120.4(6)
C43 C44 C39 120.3(6)
O1 C45 C46 104.6(6)
C45 C46 C47 103.5(6)
C48 C47 C46 104.2(7)
O1 C48 C47 103.3(6)

loop_
_geom_bond_atom_site_label_1
_geom_bond_atom_site_label_2
_geom_bond_distance
Zn1 N4 1.993(4)
Zn1 N2 2.003(5)
Zn1 N3 2.078(5)
Zn1 N1 2.113(5)
Zn1 O1 2.208(4)
O1 C45 1.425(7)
O1 C48 1.433(9)
N1 C1 1.354(7)
N1 C4 1.376(7)
N2 C6 1.358(7)
N2 C9 1.368(8)
N3 C11 1.358(7)
N3 C14 1.379(6)
N4 C19 1.367(7)
N4 C16 1.379(7)
C1 C20 1.415(8)
C1 C2 1.448(8)
C2 C3 1.347(9)
C3 C4 1.414(9)
C4 C5 1.410(8)
C5 C6 1.390(8)
C5 C21 1.494(8)
C6 C7 1.425(8)
C7 C8 1.365(9)
C7 C22 1.483(8)
C8 C9 1.478(7)
C9 C10 1.390(8)
C10 C11 1.422(7)
C10 C27 1.507(8)
C11 C12 1.438(8)
C12 C13 1.349(7)
C13 C14 1.435(8)
C14 C15 1.413(7)
C15 C16 1.395(8)
C15 C33 1.504(7)
C16 C17 1.443(7)
C17 C18 1.345(8)
C18 C19 1.448(8)
C19 C20 1.398(8)
C20 C39 1.495(8)
C21 C26 1.371(8)
C21 C22 1.433(9)
C22 C23 1.380(8)
C23 C24 1.389(9)
C24 C25 1.389(10)
C25 C26 1.401(8)
C27 C28 1.386(8)
C27 C32 1.394(9)
C28 C29 1.390(9)
C29 C30 1.381(9)
C30 C31 1.383(10)
C31 C32 1.385(9)
C33 C34 1.366(8)
C33 C38 1.376(8)
C34 C35 1.383(8)
C35 C36 1.366(8)
C36 C37 1.365(9)
C37 C38 1.391(8)
C39 C44 1.390(8)
C39 C40 1.402(8)
C40 C41 1.376(9)
C41 C42 1.374(9)
C42 C43 1.378(9)
C43 C44 1.384(9)
C45 C46 1.497(11)
C46 C47 1.562(12)
C47 C48 1.497(12)

loop_
_geom_torsion_atom_site_label_1
_geom_torsion_atom_site_label_2
_geom_torsion_atom_site_label_3
_geom_torsion_atom_site_label_4
_geom_torsion
N4 Zn1 O1 C45 149.3(5)
N2 Zn1 O1 C45 -29.0(5)
N3 Zn1 O1 C45 57.5(5)
N1 Zn1 O1 C45 -120.1(5)
N4 Zn1 O1 C48 -70.8(5)
N2 Zn1 O1 C48 110.8(5)
N3 Zn1 O1 C48 -162.7(5)
N1 Zn1 O1 C48 19.7(5)
N4 Zn1 N1 C1 11.9(4)
N2 Zn1 N1 C1 179.6(5)
N3 Zn1 N1 C1 109.3(9)
O1 Zn1 N1 C1 -83.5(4)
N4 Zn1 N1 C4 -177.9(5)
N2 Zn1 N1 C4 -10.2(5)
N3 Zn1 N1 C4 -80.5(10)
O1 Zn1 N1 C4 86.7(5)
N4 Zn1 N2 C6 101.4(10)
N3 Zn1 N2 C6 180.0(4)
N1 Zn1 N2 C6 10.3(4)
O1 Zn1 N2 C6 -86.4(4)
N4 Zn1 N2 C9 -93.6(10)
N3 Zn1 N2 C9 -15.0(5)
N1 Zn1 N2 C9 175.3(5)
O1 Zn1 N2 C9 78.6(5)
N4 Zn1 N3 C11 174.5(5)
N2 Zn1 N3 C11 6.6(4)
N1 Zn1 N3 C11 77.3(10)
O1 Zn1 N3 C11 -90.0(4)
N4 Zn1 N3 C14 -0.6(4)
N2 Zn1 N3 C14 -168.5(4)
N1 Zn1 N3 C14 -97.9(10)
O1 Zn1 N3 C14 94.9(4)
N2 Zn1 N4 C19 -101.0(10)
N3 Zn1 N4 C19 -179.0(4)
N1 Zn1 N4 C19 -9.9(4)
O1 Zn1 N4 C19 86.8(4)
N2 Zn1 N4 C16 82.5(10)
N3 Zn1 N4 C16 4.5(4)
N1 Zn1 N4 C16 173.6(4)
O1 Zn1 N4 C16 -89.7(4)
C4 N1 C1 C20 179.0(5)
Zn1 N1 C1 C20 -8.9(8)
C4 N1 C1 C2 -1.8(6)
Zn1 N1 C1 C2 170.3(4)
N1 C1 C2 C3 1.6(7)
C20 C1 C2 C3 -179.2(6)
C1 C2 C3 C4 -0.6(7)
C1 N1 C4 C5 178.4(5)
Zn1 N1 C4 C5 6.8(8)
C1 N1 C4 C3 1.4(6)
Zn1 N1 C4 C3 -170.2(4)
C2 C3 C4 N1 -0.5(7)
C2 C3 C4 C5 -177.1(6)
N1 C4 C5 C6 -1.0(9)
C3 C4 C5 C6 175.4(6)
N1 C4 C5 C21 -178.4(5)
C3 C4 C5 C21 -2.1(11)
C9 N2 C6 C5 -178.4(6)
Zn1 N2 C6 C5 -10.0(9)
C9 N2 C6 C7 0.2(6)
Zn1 N2 C6 C7 168.6(4)
C4 C5 C6 N2 3.1(11)
C21 C5 C6 N2 -178.9(6)
C4 C5 C6 C7 -175.5(5)
C21 C5 C6 C7 2.5(7)
N2 C6 C7 C8 -1.2(7)
C5 C6 C7 C8 177.7(5)
N2 C6 C7 C22 179.5(5)
C5 C6 C7 C22 -1.6(7)
C6 C7 C8 C9 1.6(6)
C22 C7 C8 C9 -179.6(9)
C6 N2 C9 C10 -179.2(5)
Zn1 N2 C9 C10 14.2(9)
C6 N2 C9 C8 0.9(6)
Zn1 N2 C9 C8 -165.8(4)
C7 C8 C9 N2 -1.6(7)
C7 C8 C9 C10 178.5(6)
N2 C9 C10 C11 0.3(9)
C8 C9 C10 C11 -179.7(6)
N2 C9 C10 C27 -178.8(5)
C8 C9 C10 C27 1.1(9)
C14 N3 C11 C10 178.1(5)
Zn1 N3 C11 C10 2.2(8)
C14 N3 C11 C12 0.2(6)
Zn1 N3 C11 C12 -175.7(4)
C9 C10 C11 N3 -8.3(9)
C27 C10 C11 N3 170.9(5)
C9 C10 C11 C12 169.3(6)
C27 C10 C11 C12 -11.5(8)
N3 C11 C12 C13 0.5(6)
C10 C11 C12 C13 -177.4(5)
C11 C12 C13 C14 -1.0(6)
C11 N3 C14 C15 -178.9(5)
Zn1 N3 C14 C15 -2.9(7)
C11 N3 C14 C13 -0.8(6)
Zn1 N3 C14 C13 175.2(4)
C12 C13 C14 N3 1.2(6)
C12 C13 C14 C15 179.2(5)
N3 C14 C15 C16 3.5(9)
C13 C14 C15 C16 -174.3(5)
N3 C14 C15 C33 -176.8(5)
C13 C14 C15 C33 5.4(8)
C19 N4 C16 C15 177.5(5)
Zn1 N4 C16 C15 -5.4(8)
C19 N4 C16 C17 -0.3(6)
Zn1 N4 C16 C17 176.8(4)
C14 C15 C16 N4 0.9(9)
C33 C15 C16 N4 -178.8(5)
C14 C15 C16 C17 178.5(5)
C33 C15 C16 C17 -1.2(8)
N4 C16 C17 C18 -0.1(6)
C15 C16 C17 C18 -178.0(5)
C16 C17 C18 C19 0.5(6)
C16 N4 C19 C20 -178.3(5)
Zn1 N4 C19 C20 4.7(8)
C16 N4 C19 C18 0.6(6)
Zn1 N4 C19 C18 -176.4(4)
C17 C18 C19 N4 -0.7(6)
C17 C18 C19 C20 178.2(5)
N4 C19 C20 C1 3.4(9)
C18 C19 C20 C1 -175.3(5)
N4 C19 C20 C39 -177.4(5)
C18 C19 C20 C39 3.9(8)
N1 C1 C20 C19 -0.7(9)
C2 C1 C20 C19 -179.8(6)
N1 C1 C20 C39 -180.0(5)
C2 C1 C20 C39 0.9(8)
C6 C5 C21 C26 175.6(6)
C4 C5 C21 C26 -6.6(11)
C6 C5 C21 C22 -2.4(6)
C4 C5 C21 C22 175.4(6)
C26 C21 C22 C23 2.6(9)
C5 C21 C22 C23 -179.0(5)
C26 C21 C22 C7 -176.8(5)
C5 C21 C22 C7 1.5(6)
C8 C7 C22 C23 1.8(15)
C6 C7 C22 C23 -179.5(6)
C8 C7 C22 C21 -178.8(9)
C6 C7 C22 C21 -0.1(6)
C21 C22 C23 C24 0.3(9)
C7 C22 C23 C24 179.6(6)
C22 C23 C24 C25 -1.2(10)
C23 C24 C25 C26 -0.7(10)
C22 C21 C26 C25 -4.5(9)
C5 C21 C26 C25 177.6(6)
C24 C25 C26 C21 3.6(9)
C9 C10 C27 C28 116.2(6)
C11 C10 C27 C28 -63.1(7)
C9 C10 C27 C32 -64.9(8)
C11 C10 C27 C32 115.9(6)
C32 C27 C28 C29 0.1(9)
C10 C27 C28 C29 179.1(5)
C27 C28 C29 C30 0.7(10)
C28 C29 C30 C31 0.0(10)
C29 C30 C31 C32 -1.6(10)
C30 C31 C32 C27 2.4(10)
C28 C27 C32 C31 -1.7(9)
C10 C27 C32 C31 179.3(6)
C16 C15 C33 C34 73.2(7)
C14 C15 C33 C34 -106.6(6)
C16 C15 C33 C38 -106.9(6)
C14 C15 C33 C38 73.4(7)
C38 C33 C34 C35 1.3(9)
C15 C33 C34 C35 -178.8(6)
C33 C34 C35 C36 0.3(10)
C34 C35 C36 C37 -2.1(10)
C35 C36 C37 C38 2.2(11)
C34 C33 C38 C37 -1.2(10)
C15 C33 C38 C37 178.9(6)
C36 C37 C38 C33 -0.6(11)
C19 C20 C39 C44 65.9(7)
C1 C20 C39 C44 -114.8(6)
C19 C20 C39 C40 -111.7(6)
C1 C20 C39 C40 67.6(7)
C44 C39 C40 C41 0.1(9)
C20 C39 C40 C41 177.8(6)
C39 C40 C41 C42 -0.5(10)
C40 C41 C42 C43 1.3(10)
C41 C42 C43 C44 -1.7(10)
C42 C43 C44 C39 1.2(9)
C40 C39 C44 C43 -0.4(9)
C20 C39 C44 C43 -178.1(5)
C48 O1 C45 C46 -41.9(8)
Zn1 O1 C45 C46 103.4(6)
O1 C45 C46 C47 23.1(8)
C45 C46 C47 C48 2.4(9)
C45 O1 C48 C47 43.2(8)
Zn1 O1 C48 C47 -102.3(6)
C46 C47 C48 O1 -26.7(8)

loop_
_platon_squeeze_void_nr
_platon_squeeze_void_average_x
_platon_squeeze_void_average_y
_platon_squeeze_void_average_z
_platon_squeeze_void_volume
_platon_squeeze_void_count_electrons
_platon_squeeze_void_content
1 0.013 0.264 0.712 66 9 ' '
2 -0.014 0.736 0.287 66 9 ' '
3 0.468 0.926 0.878 20 1 ' '
4 0.532 0.074 0.123 20 1 ' '
